data_1512925
loop_
_publ_author_name
'Timothy J. Boyle'
'Leigh Anna M. Ottley'
'Todd M. Alam'
'Mark A. Rodriguez'
'Pin Yang'
'Sarah K. Mcintyre'

_publ_section_title
;
 Structural characterization of methanol substituted lanthanum halides
;
_journal_issue 7
_journal_name_full Polyhedron
_journal_page_first 1784
_journal_page_last 1795
_journal_paper_doi 10.1016/j.poly.2010.02.027
_journal_volume 29
_journal_year 2010
_chemical_formula_moiety 'C6 H24 Ca O6, 2(Br)'
_chemical_formula_sum 'C6 H24 Br2 Ca O6'
_chemical_formula_weight 392.15
_chemical_name_systematic
; 
 ? 
;
_space_group_IT_number 147
_symmetry_cell_setting hexagonal
_symmetry_space_group_name_Hall '-P 3'
_symmetry_space_group_name_H-M 'P -3'
_atom_sites_solution_hydrogens geom
_atom_sites_solution_primary direct
_atom_sites_solution_secondary difmap
_audit_creation_method SHELXL-97
_cell_angle_alpha 90.00
_cell_angle_beta 90.00
_cell_angle_gamma 120.00
_cell_formula_units_Z 1
_cell_length_a 8.3860(12)
_cell_length_b 8.3860(12)
_cell_length_c 6.8655(19)
_cell_measurement_reflns_used 200
_cell_measurement_temperature 173(2)
_cell_measurement_theta_max 25.30
_cell_measurement_theta_min 2.80
_cell_volume 418.13(14)
_computing_cell_refinement 'Bruker SMART'
_computing_data_collection 'Bruker SMART'
_computing_data_reduction 'Bruker SAINT'
_computing_molecular_graphics 'Bruker SHELXTL'
_computing_publication_material 'Bruker SHELXTL'
_computing_structure_refinement 'SHELXL-97 (Sheldrick, 1997)'
_computing_structure_solution 'SHELXS-97 (Sheldrick, 1990)'
_diffrn_ambient_temperature 173(2)
_diffrn_measured_fraction_theta_full 1.000
_diffrn_measured_fraction_theta_max 1.000
_diffrn_measurement_device_type 'CCD area detector'
_diffrn_measurement_method 'phi and omega scans'
_diffrn_radiation_monochromator graphite
_diffrn_radiation_source 'fine-focus sealed tube'
_diffrn_radiation_type MoK\a
_diffrn_radiation_wavelength 0.71073
_diffrn_reflns_av_R_equivalents 0.0312
_diffrn_reflns_av_sigmaI/netI 0.0213
_diffrn_reflns_limit_h_max 10
_diffrn_reflns_limit_h_min -9
_diffrn_reflns_limit_k_max 10
_diffrn_reflns_limit_k_min -10
_diffrn_reflns_limit_l_max 8
_diffrn_reflns_limit_l_min -8
_diffrn_reflns_number 2694
_diffrn_reflns_theta_full 25.30
_diffrn_reflns_theta_max 25.30
_diffrn_reflns_theta_min 2.80
_exptl_absorpt_coefficient_mu 5.158
_exptl_absorpt_correction_T_max 0.67
_exptl_absorpt_correction_T_min 0.6
_exptl_absorpt_correction_type empirical
_exptl_absorpt_process_details SADABS
_exptl_crystal_colour colorless
_exptl_crystal_density_diffrn 1.557
_exptl_crystal_density_method 'not measured'
_exptl_crystal_description irregular
_exptl_crystal_F_000 198
_exptl_crystal_size_max 0.11
_exptl_crystal_size_mid 0.09
_exptl_crystal_size_min 0.08
_refine_diff_density_max 1.302
_refine_diff_density_min -0.595
_refine_diff_density_rms 0.113
_refine_ls_extinction_method none
_refine_ls_goodness_of_fit_ref 1.298
_refine_ls_hydrogen_treatment mixed
_refine_ls_matrix_type full
_refine_ls_number_parameters 29
_refine_ls_number_reflns 511
_refine_ls_number_restraints 0
_refine_ls_restrained_S_all 1.298
_refine_ls_R_factor_all 0.0426
_refine_ls_R_factor_gt 0.0399
_refine_ls_shift/su_max 0.000
_refine_ls_shift/su_mean 0.000
_refine_ls_structure_factor_coef Fsqd
_refine_ls_weighting_details 'calc w=1/[\s^2^(Fo^2^)+(0.0309P)^2^+1.3922P] where P=(Fo^2^+2Fc^2^)/3'
_refine_ls_weighting_scheme calc
_refine_ls_wR_factor_gt 0.1027
_refine_ls_wR_factor_ref 0.1038
_reflns_number_gt 482
_reflns_number_total 511
_reflns_threshold_expression >2sigma(I)
_cod_data_source_file 2010-1784.cif
_cod_data_source_block 8oc111pp
_cod_database_code 1512925

loop_
_symmetry_equiv_pos_as_xyz
'x, y, z'
'-y, x-y, z'
'-x+y, -x, z'
'-x, -y, -z'
'y, -x+y, -z'
'x-y, x, -z'

loop_
_atom_site_label
_atom_site_type_symbol
_atom_site_fract_x
_atom_site_fract_y
_atom_site_fract_z
_atom_site_U_iso_or_equiv
_atom_site_adp_type
_atom_site_occupancy
_atom_site_symmetry_multiplicity
_atom_site_calc_flag
_atom_site_refinement_flags
Ca1 Ca 0.0000 0.0000 0.5000 0.0278(6) Uani 1 6 d S
Br1 Br 0.3333 0.6667 0.26981(15) 0.0368(3) Uani 1 3 d S
O1 O 0.2220(5) 0.2408(6) 0.3121(6) 0.0422(10) Uani 1 1 d .
C1 C 0.3690(9) 0.2373(9) 0.2172(11) 0.0578(17) Uani 1 1 d .
H1A H 0.4772 0.2911 0.3025 0.087 Uiso 1 1 calc R
H1B H 0.3982 0.3087 0.0964 0.087 Uiso 1 1 calc R
H1C H 0.3339 0.1097 0.1868 0.087 Uiso 1 1 calc R
H1 H 0.266(11) 0.360(11) 0.318(10) 0.06(2) Uiso 1 1 d .

loop_
_atom_site_aniso_label
_atom_site_aniso_U_11
_atom_site_aniso_U_22
_atom_site_aniso_U_33
_atom_site_aniso_U_23
_atom_site_aniso_U_13
_atom_site_aniso_U_12
Ca1 0.0232(7) 0.0232(7) 0.0370(13) 0.000 0.000 0.0116(4)
Br1 0.0291(4) 0.0291(4) 0.0524(6) 0.000 0.000 0.01453(19)
O1 0.036(2) 0.030(2) 0.058(2) 0.0068(18) 0.0125(18) 0.0146(17)
C1 0.047(4) 0.049(4) 0.072(4) 0.008(3) 0.024(3) 0.021(3)

loop_
_atom_type_symbol
_atom_type_description
_atom_type_scat_dispersion_real
_atom_type_scat_dispersion_imag
_atom_type_scat_source
O O 0.0106 0.0060 'International Tables Vol C Tables 4.2.6.8 and 6.1.1.4'
H H 0.0000 0.0000 'International Tables Vol C Tables 4.2.6.8 and 6.1.1.4'
C C 0.0033 0.0016 'International Tables Vol C Tables 4.2.6.8 and 6.1.1.4'
Ca Ca 0.2262 0.3064 'International Tables Vol C Tables 4.2.6.8 and 6.1.1.4'
Br Br -0.2901 2.4595 'International Tables Vol C Tables 4.2.6.8 and 6.1.1.4'

loop_
_geom_angle_atom_site_label_1
_geom_angle_atom_site_label_2
_geom_angle_atom_site_label_3
_geom_angle
_geom_angle_site_symmetry_1
_geom_angle_site_symmetry_3
O1 Ca1 O1 180.0 2 5_556
O1 Ca1 O1 87.61(15) 2 6_556
O1 Ca1 O1 92.39(15) 5_556 6_556
O1 Ca1 O1 87.61(15) 2 4_556
O1 Ca1 O1 92.39(15) 5_556 4_556
O1 Ca1 O1 92.39(15) 6_556 4_556
O1 Ca1 O1 92.39(15) 2 3
O1 Ca1 O1 87.61(15) 5_556 3
O1 Ca1 O1 180.0 6_556 3
O1 Ca1 O1 87.61(15) 4_556 3
O1 Ca1 O1 92.39(15) 2 .
O1 Ca1 O1 87.61(15) 5_556 .
O1 Ca1 O1 87.61(15) 6_556 .
O1 Ca1 O1 180.0(2) 4_556 .
O1 Ca1 O1 92.39(15) 3 .
C1 O1 Ca1 124.5(4) . .
C1 O1 H1 100(5) . .
Ca1 O1 H1 131(5) . .
O1 C1 H1A 109.5 . .
O1 C1 H1B 109.5 . .
H1A C1 H1B 109.5 . .
O1 C1 H1C 109.5 . .
H1A C1 H1C 109.5 . .
H1B C1 H1C 109.5 . .

loop_
_geom_bond_atom_site_label_1
_geom_bond_atom_site_label_2
_geom_bond_distance
_geom_bond_site_symmetry_2
Ca1 O1 2.334(4) 2
Ca1 O1 2.334(4) 5_556
Ca1 O1 2.334(4) 6_556
Ca1 O1 2.334(4) 4_556
Ca1 O1 2.334(4) 3
Ca1 O1 2.334(4) .
O1 C1 1.407(7) .
O1 H1 0.88(8) .
C1 H1A 0.9800 .
C1 H1B 0.9800 .
C1 H1C 0.9800 .
